data_4349395
loop_
_publ_author_name
'Wu, Jianfeng'
'Li, Xiao-Lei'
'Zhao, Lang'
'Guo, Mei'
'Tang, Jinkui'

_publ_section_title
;
 Enhancement of Magnetocaloric Effect through Fixation of Carbon Dioxide:
 Molecular Assembly from Ln<sub>4</sub> to Ln<sub>4</sub> Cluster Pairs.
;
_journal_issue 7
_journal_name_full 'Inorganic chemistry'
_journal_page_first 4104
_journal_page_last 4111
_journal_paper_doi 10.1021/acs.inorgchem.7b00094
_journal_volume 56
_journal_year 2017
_chemical_formula_moiety 'C134 H114 Gd8 N8 O42, 2(O)'
_chemical_formula_sum 'C134 H128 Gd8 N8 O44'
_chemical_formula_weight 3812.44
_space_group_crystal_system triclinic
_space_group_IT_number 2
_space_group_name_Hall '-P 1'
_space_group_name_H-M_alt 'P -1'
_atom_sites_solution_hydrogens geom
_atom_sites_solution_primary direct
_audit_creation_date 2017-02-18
_audit_creation_method
;
Olex2 1.2-beta
(compiled 2016.12.12 svn.r3370 for OlexSys, GUI svn.r5282)
;
_cell_angle_alpha 66.0400(10)
_cell_angle_beta 74.9280(10)
_cell_angle_gamma 66.2440(10)
_cell_formula_units_Z 1
_cell_length_a 14.6207(11)
_cell_length_b 17.9294(14)
_cell_length_c 19.3581(16)
_cell_measurement_reflns_used 4189
_cell_measurement_temperature 273(2)
_cell_measurement_theta_max 26.06
_cell_measurement_theta_min 1.43
_cell_volume 4216.0(6)
_computing_cell_refinement 'SAINT v7.68A (Bruker, 2009)'
_computing_data_collection 'SAINT v7.68A (Bruker, 2009)'
_computing_data_reduction 'SAINT v7.68A (Bruker, 2009)'
_computing_molecular_graphics 'Olex2 (Dolomanov et al., 2009)'
_computing_publication_material 'Olex2 (Dolomanov et al., 2009)'
_computing_structure_refinement 'ShelXL (Sheldrick, 2015)'
_computing_structure_solution 'SIR2004 (Burla et al., 2007)'
_diffrn_ambient_temperature 273.15
_diffrn_measured_fraction_theta_full 0.973
_diffrn_measured_fraction_theta_max 0.965
_diffrn_measurement_device_type 'CCD area detector'
_diffrn_measurement_method 'phi and omega scans'
_diffrn_radiation_monochromator graphite
_diffrn_radiation_type MoK\a
_diffrn_radiation_wavelength 0.71073
_diffrn_reflns_av_R_equivalents 0.0345
_diffrn_reflns_av_unetI/netI 0.0946
_diffrn_reflns_Laue_measured_fraction_full 0.973
_diffrn_reflns_Laue_measured_fraction_max 0.965
_diffrn_reflns_limit_h_max 18
_diffrn_reflns_limit_h_min -16
_diffrn_reflns_limit_k_max 22
_diffrn_reflns_limit_k_min -7
_diffrn_reflns_limit_l_max 23
_diffrn_reflns_limit_l_min -22
_diffrn_reflns_number 21621
_diffrn_reflns_point_group_measured_fraction_full 0.973
_diffrn_reflns_point_group_measured_fraction_max 0.965
_diffrn_reflns_theta_full 25.242
_diffrn_reflns_theta_max 26.06
_diffrn_reflns_theta_min 1.43
_exptl_absorpt_coefficient_mu 3.169
_exptl_absorpt_correction_T_max 0.514
_exptl_absorpt_correction_T_min 0.487
_exptl_absorpt_correction_type multi-scan
_exptl_crystal_colour yellow
_exptl_crystal_density_diffrn 1.502
_exptl_crystal_description block
_exptl_crystal_F_000 1852
_exptl_crystal_size_max 0.23
_exptl_crystal_size_mid 0.22
_exptl_crystal_size_min 0.21
_refine_diff_density_max 1.682
_refine_diff_density_min -1.219
_refine_diff_density_rms 0.209
_refine_ls_extinction_method none
_refine_ls_goodness_of_fit_ref 1.007
_refine_ls_hydrogen_treatment constr
_refine_ls_matrix_type full
_refine_ls_number_parameters 783
_refine_ls_number_reflns 16090
_refine_ls_number_restraints 251
_refine_ls_restrained_S_all 1.025
_refine_ls_R_factor_all 0.1059
_refine_ls_R_factor_gt 0.0684
_refine_ls_shift/su_max 0.001
_refine_ls_shift/su_mean 0.000
_refine_ls_structure_factor_coef Fsqd
_refine_ls_weighting_details 'w=1/[\s^2^(Fo^2^)+(0.1200P)^2^] where P=(Fo^2^+2Fc^2^)/3'
_refine_ls_weighting_scheme calc
_refine_ls_wR_factor_gt 0.1779
_refine_ls_wR_factor_ref 0.2170
_reflns_Friedel_coverage 0.000
_reflns_number_gt 10145
_reflns_number_total 16090
_reflns_threshold_expression 'I > 2\s(I)'
_cod_data_source_file ic7b00094_si_002.cif
_cod_data_source_block Gd8
_cod_depositor_comments
;
The following automatic conversions were performed:

data item '_exptl_absorpt_correction_type' value 'multi_scan' was
changed to 'multi-scan' in accordance with the
/home/saulius/struct/COD-crude-data/automatic-downloads/DataCite-retrospective/ACS/depositions/lib/dictionaries/cif_core.dic
dictionary named 'cif_core.dic' version 2.4.2 last updated on
2011-04-26.

Automatic conversion script
Id: cif_fix_values 6909 2019-04-08 15:41:33Z antanas 
;
_cod_database_code 4349395
_shelx_shelxl_version_number 2014/7
_shelx_space_group_comment
;
The symmetry employed for this shelxl refinement is uniquely defined
by the following loop, which should always be used as a source of
symmetry information in preference to the above space-group names.
They are only intended as comments.
;
_olex2_refinement_description
;
1. Fixed Uiso
 At 1.2 times of:
  All C(H) groups, All C(H,H) groups
 At 1.5 times of:
  All C(H,H,H) groups
2. Restrained distances
 H37-H38C
 2.39 with sigma of 0.02
 N5-C9 = C11-N6 = N7-C37 = C36-N8
 1.48 with sigma of 0.01
 C38-C37 = C8-C6 = C12-C13 = C39-C40 = C62-C61
 1.52 with sigma of 0.01
 C47-C48 = C54-C55 = C33-C35 = C42-C43 = C9-C11 = C37-C36 = C11-C10
 1.52 with sigma of 0.01
 N7-C38 = C36-C38 = C9-C10 = C10-N6
 2.47 with sigma of 0.02
3. Rigid bond restraints
 C9, C11, C23, C24, N6, C11, C4, C5, C21, C22, C50, C51, N5, C9, C16, C15, C53,
  C54, O5, C20, O4, C19, C26, C25, O18, C47, C49, C50, O6, C20
 with sigma for 1-2 distances of 0.01 and sigma for 1-3 distances of 0.01
4. Uiso/Uaniso restraints and constraints
Uanis(C9) \\sim Ueq, Uanis(C10) \\sim Ueq, Uanis(C11) \\sim Ueq, Uanis(C12)
\\sim Ueq, Uanis(C13) \\sim Ueq, Uanis(C14) \\sim Ueq, Uanis(C15) \\sim Ueq,
Uanis(C16) \\sim Ueq, Uanis(C17) \\sim Ueq, Uanis(C18) \\sim Ueq, Uanis(C19)
\\sim Ueq, Uanis(C20) \\sim Ueq, Uanis(C36) \\sim Ueq, Uanis(C37) \\sim Ueq,
Uanis(C38) \\sim Ueq, Uanis(C39) \\sim Ueq, Uanis(N7) \\sim Ueq, Uanis(C47)
\\sim Ueq, Uanis(N5) \\sim Ueq, Uanis(C52) \\sim Ueq, Uanis(C2) \\sim Ueq,
Uanis(C3) \\sim Ueq, Uanis(C4) \\sim Ueq, Uanis(C5) \\sim Ueq, Uanis(O6) \\sim
Ueq, Uanis(C25) \\sim Ueq, Uanis(C26) \\sim Ueq, Uanis(C27) \\sim Ueq,
Uanis(C48) \\sim Ueq, Uanis(O22) \\sim Ueq, Uanis(O1) \\sim Ueq, Uanis(C49)
\\sim Ueq: with sigma of 0.01 and sigma for terminal atoms of 0.02
Uanis(O18) \\sim Ueq: with sigma of 0.001 and sigma for terminal atoms of 0.002
5.a Ternary CH refined with riding coordinates:
 C11(H11), C37(H37)
5.b Secondary CH2 refined with riding coordinates:
 C9(H9A,H9B), C36(H36A,H36B)
5.c Aromatic/amide H refined with riding coordinates:
 C3(H3), C4(H4), C5(H5), C8(H8), C12(H12), C14(H14), C15(H15), C16(H16),
 C22(H22), C23(H23), C24(H24), C25(H25), C26(H26), C30(H30), C31(H31), C32(H32),
  C35(H35), C39(H39), C41(H41), C42(H42), C43(H43), C49(H49), C50(H50),
 C51(H51), C52(H52), C53(H53), C56(H56), C57(H57), C58(H58), C59(H59), C60(H60),
  C63(H63), C64(H64), C65(H65), C66(H66), C67(H67)
5.d Fitted hexagon refined as free rotating group:
 C2(C3,C4,C5,C6,C7), C13(C14,C15,C16,C17,C18), C21(C22,C23,C24,C25,C26),
 C29(C30,C31,C32,C33,C34), C40(C41,C42,C43,C44,C45), C48(C49,C50,C51,C52,C53),
 C55(C56,C57,C58,C59,C60), C62(C63,C64,C65,C66,C67)
5.e Idealised Me refined as rotating group:
 C1(H1A,H1B,H1C), C19(H19A,H19B,H19C), C28(H28A,H28B,H28C), C38(H38A,H38B,
 H38C), C46(H46A,H46B,H46C)
;
_olex2_submission_special_instructions 'No special instructions were received'

loop_
_space_group_symop_operation_xyz
'x, y, z'
'-x, -y, -z'

loop_
_atom_site_label
_atom_site_type_symbol
_atom_site_fract_x
_atom_site_fract_y
_atom_site_fract_z
_atom_site_U_iso_or_equiv
_atom_site_adp_type
_atom_site_occupancy
_atom_site_site_symmetry_order
_atom_site_calc_flag
_atom_site_refinement_flags_posn
_atom_site_refinement_flags_adp
C1 C 1.141(2) 0.0956(15) 0.3267(10) 0.146(10) Uani 1 1 d . .
H1A H 1.1467 0.0623 0.3796 0.219 Uiso 1 1 calc GR .
H1B H 1.0917 0.1521 0.3217 0.219 Uiso 1 1 calc GR .
H1C H 1.2045 0.1011 0.3010 0.219 Uiso 1 1 calc GR .
C2 C 1.1505(7) -0.0338(5) 0.3173(5) 0.066(4) Uani 1 1 d . U
C3 C 1.2265(7) -0.0775(7) 0.3646(5) 0.076(4) Uani 1 1 d G U
H3 H 1.2507 -0.0465 0.3798 0.091 Uiso 1 1 calc R .
C4 C 1.2664(6) -0.1675(7) 0.3892(5) 0.108(6) Uani 1 1 d G U
H4 H 1.3172 -0.1967 0.4209 0.129 Uiso 1 1 calc R .
C5 C 1.2302(7) -0.2138(5) 0.3665(5) 0.083(4) Uani 1 1 d G U
H5 H 1.2569 -0.2740 0.3830 0.100 Uiso 1 1 calc R .
C6 C 1.1542(7) -0.1701(6) 0.3192(5) 0.065(4) Uani 1 1 d DG .
C7 C 1.1144(5) -0.0801(6) 0.2946(4) 0.055(3) Uani 1 1 d G .
C8 C 1.1183(10) -0.2226(9) 0.2947(9) 0.078(5) Uani 1 1 d D .
H8 H 1.1620 -0.2774 0.2951 0.093 Uiso 1 1 calc R .
C9 C 1.0191(15) -0.2430(15) 0.2284(12) 0.153(7) Uani 1 1 d D U
H9A H 1.0235 -0.2102 0.1744 0.184 Uiso 1 1 calc R .
H9B H 1.0708 -0.2996 0.2373 0.184 Uiso 1 1 calc R .
C10 C 0.9201(18) -0.3067(13) 0.3418(10) 0.159(10) Uani 1 1 d D U
C11 C 0.9177(12) -0.2509(11) 0.2574(10) 0.134(6) Uani 1 1 d D U
H11 H 0.9027 -0.2790 0.2296 0.161 Uiso 1 1 calc R .
C12 C 0.7579(8) -0.1634(8) 0.2471(9) 0.079(5) Uani 1 1 d D U
H12 H 0.7534 -0.2140 0.2478 0.095 Uiso 1 1 calc R .
C13 C 0.6609(5) -0.0891(5) 0.2496(5) 0.064(4) Uani 1 1 d D U
C14 C 0.5726(7) -0.1089(6) 0.2750(6) 0.095(5) Uani 1 1 d G U
H14 H 0.5745 -0.1651 0.2862 0.114 Uiso 1 1 calc R .
C15 C 0.4815(6) -0.0448(8) 0.2837(6) 0.092(5) Uani 1 1 d G U
H15 H 0.4224 -0.0580 0.3007 0.111 Uiso 1 1 calc R .
C16 C 0.4786(5) 0.0392(7) 0.2670(6) 0.091(5) Uani 1 1 d G U
H16 H 0.4176 0.0821 0.2728 0.109 Uiso 1 1 calc R .
C17 C 0.5669(7) 0.0590(5) 0.2415(6) 0.071(4) Uani 1 1 d G U
C18 C 0.6581(5) -0.0051(6) 0.2328(5) 0.061(4) Uani 1 1 d G U
C19 C 0.571(2) 0.1665(16) 0.2667(14) 0.154(9) Uani 1 1 d . U
H19A H 0.5517 0.1310 0.3168 0.231 Uiso 1 1 calc GR .
H19B H 0.5290 0.2259 0.2586 0.231 Uiso 1 1 calc GR .
H19C H 0.6398 0.1610 0.2619 0.231 Uiso 1 1 calc GR .
C20 C 0.8211(15) -0.1281(12) 0.4193(11) 0.098(5) Uani 1 1 d . U
C21 C 0.7909(11) -0.1676(8) 0.4974(6) 0.101(5) Uani 1 1 d . U
C22 C 0.8508(10) -0.2025(9) 0.5557(9) 0.139(8) Uani 1 1 d G U
H22 H 0.9146 -0.1982 0.5452 0.167 Uiso 1 1 calc R .
C23 C 0.8152(14) -0.2437(10) 0.6297(7) 0.178(12) Uani 1 1 d G U
H23 H 0.8553 -0.2670 0.6687 0.214 Uiso 1 1 calc R .
C24 C 0.7198(14) -0.2501(10) 0.6454(7) 0.177(10) Uani 1 1 d G U
H24 H 0.6960 -0.2776 0.6950 0.213 Uiso 1 1 calc R .
C25 C 0.6599(10) -0.2152(11) 0.5871(10) 0.162(8) Uani 1 1 d G U
H25 H 0.5960 -0.2194 0.5976 0.194 Uiso 1 1 calc R .
C26 C 0.6954(10) -0.1740(10) 0.5131(8) 0.140(7) Uani 1 1 d G U
H26 H 0.6554 -0.1506 0.4740 0.168 Uiso 1 1 calc R .
C27 C 0.8426(11) 0.1308(10) 0.2479(9) 0.068(4) Uani 1 1 d . U
C28 C 0.5659(8) 0.1478(9) 0.0240(9) 0.061(4) Uani 1 1 d . .
H28A H 0.5049 0.1462 0.0575 0.092 Uiso 1 1 calc GR .
H28B H 0.6069 0.0902 0.0246 0.092 Uiso 1 1 calc GR .
H28C H 0.5500 0.1841 -0.0267 0.092 Uiso 1 1 calc GR .
C29 C 0.5660(5) 0.2618(4) 0.0529(5) 0.056(3) Uani 1 1 d . .
C30 C 0.4666(5) 0.3107(5) 0.0396(5) 0.060(4) Uani 1 1 d G .
H30 H 0.4303 0.2907 0.0224 0.073 Uiso 1 1 calc R .
C31 C 0.4214(4) 0.3894(5) 0.0521(6) 0.083(5) Uani 1 1 d G .
H31 H 0.3549 0.4221 0.0432 0.099 Uiso 1 1 calc R .
C32 C 0.4757(6) 0.4193(5) 0.0779(6) 0.091(6) Uani 1 1 d G .
H32 H 0.4455 0.4720 0.0862 0.110 Uiso 1 1 calc R .
C33 C 0.5751(6) 0.3704(5) 0.0912(6) 0.070(4) Uani 1 1 d DG .
C34 C 0.6203(4) 0.2917(5) 0.0787(5) 0.051(3) Uani 1 1 d G .
C35 C 0.6211(11) 0.4135(10) 0.1188(12) 0.107(7) Uani 1 1 d D .
H35 H 0.5793 0.4639 0.1290 0.128 Uiso 1 1 calc R .
C36 C 0.7267(13) 0.4300(13) 0.1728(10) 0.114(6) Uani 1 1 d D U
H36A H 0.7271 0.3936 0.2260 0.137 Uiso 1 1 calc R .
H36B H 0.6728 0.4849 0.1692 0.137 Uiso 1 1 calc R .
C37 C 0.8262(11) 0.4458(10) 0.1433(11) 0.135(8) Uani 1 1 d D U
H37 H 0.8422 0.4674 0.1761 0.162 Uiso 1 1 calc DR .
C38 C 0.8190(19) 0.5109(12) 0.0624(12) 0.203(13) Uani 1 1 d D U
H38A H 0.8048 0.4879 0.0309 0.304 Uiso 1 1 calc GR .
H38B H 0.8816 0.5216 0.0424 0.304 Uiso 1 1 calc GR .
H38C H 0.7659 0.5642 0.0629 0.304 Uiso 1 1 calc DGR .
C39 C 0.9899(10) 0.3566(10) 0.1546(11) 0.106(6) Uani 1 1 d D U
H39 H 0.9881 0.3989 0.1716 0.127 Uiso 1 1 calc R .
C40 C 1.0904(5) 0.2892(5) 0.1474(5) 0.063(4) Uani 1 1 d D .
C41 C 1.1717(6) 0.3048(5) 0.1561(5) 0.062(4) Uani 1 1 d G .
H41 H 1.1619 0.3560 0.1630 0.075 Uiso 1 1 calc R .
C42 C 1.2677(5) 0.2439(6) 0.1546(5) 0.073(4) Uani 1 1 d DG .
H42 H 1.3220 0.2544 0.1605 0.088 Uiso 1 1 calc R .
C43 C 1.2823(4) 0.1673(5) 0.1444(5) 0.062(4) Uani 1 1 d DG .
H43 H 1.3465 0.1266 0.1434 0.075 Uiso 1 1 calc R .
C44 C 1.2010(6) 0.1517(4) 0.1356(5) 0.050(3) Uani 1 1 d G .
C45 C 1.1051(5) 0.2126(5) 0.1371(5) 0.044(3) Uani 1 1 d G .
C46 C 1.3098(9) 0.0178(9) 0.1213(8) 0.064(4) Uani 1 1 d . .
H46A H 1.3524 0.0478 0.0839 0.097 Uiso 1 1 calc GR .
H46B H 1.3097 -0.0275 0.1069 0.097 Uiso 1 1 calc GR .
H46C H 1.3346 -0.0070 0.1699 0.097 Uiso 1 1 calc GR .
C47 C 0.8834(11) 0.3767(9) -0.0529(6) 0.069(4) Uani 1 1 d D U
C48 C 0.9095(8) 0.4288(6) -0.1341(5) 0.068(4) Uani 1 1 d D U
C49 C 1.0049(6) 0.4325(6) -0.1671(6) 0.078(4) Uani 1 1 d G U
H49 H 1.0585 0.4027 -0.1380 0.094 Uiso 1 1 calc R .
C50 C 1.0201(7) 0.4809(8) -0.2435(7) 0.108(6) Uani 1 1 d G U
H50 H 1.0838 0.4834 -0.2655 0.130 Uiso 1 1 calc R .
C51 C 0.9399(11) 0.5255(8) -0.2870(5) 0.115(7) Uani 1 1 d G U
H51 H 0.9501 0.5578 -0.3381 0.138 Uiso 1 1 calc R .
C52 C 0.8446(9) 0.5217(8) -0.2541(7) 0.140(8) Uani 1 1 d G U
H52 H 0.7910 0.5515 -0.2832 0.169 Uiso 1 1 calc R .
C53 C 0.8294(6) 0.4734(8) -0.1776(7) 0.110(7) Uani 1 1 d G U
H53 H 0.7656 0.4708 -0.1556 0.132 Uiso 1 1 calc R .
C54 C 1.2053(7) 0.0665(6) -0.0454(6) 0.033(2) Uani 1 1 d D U
C55 C 1.2577(5) 0.1304(4) -0.0648(5) 0.054(3) Uani 1 1 d D .
C56 C 1.2059(4) 0.2082(5) -0.0512(5) 0.053(3) Uani 1 1 d G .
H56 H 1.1386 0.2209 -0.0310 0.064 Uiso 1 1 calc R .
C57 C 1.2546(6) 0.2670(4) -0.0680(5) 0.064(4) Uani 1 1 d G .
H57 H 1.2199 0.3191 -0.0589 0.077 Uiso 1 1 calc R .
C58 C 1.3552(6) 0.2480(5) -0.0982(6) 0.083(5) Uani 1 1 d G .
H58 H 1.3878 0.2873 -0.1094 0.100 Uiso 1 1 calc R .
C59 C 1.4070(5) 0.1701(5) -0.1118(5) 0.064(4) Uani 1 1 d G .
H59 H 1.4743 0.1574 -0.1321 0.076 Uiso 1 1 calc R .
C60 C 1.3583(5) 0.1113(4) -0.0951(5) 0.044(3) Uani 1 1 d G .
H60 H 1.3929 0.0593 -0.1042 0.053 Uiso 1 1 calc R .
C61 C 0.7932(6) 0.1379(6) -0.0993(6) 0.037(3) Uani 1 1 d D .
C62 C 0.7163(5) 0.2216(4) -0.1388(4) 0.061(4) Uani 1 1 d D .
C63 C 0.6974(6) 0.2954(5) -0.1222(5) 0.061(4) Uani 1 1 d G .
H63 H 0.7345 0.2933 -0.0887 0.073 Uiso 1 1 calc R .
C64 C 0.6231(7) 0.3721(4) -0.1557(6) 0.079(5) Uani 1 1 d G .
H64 H 0.6105 0.4214 -0.1446 0.095 Uiso 1 1 calc R .
C65 C 0.5676(6) 0.3752(5) -0.2058(5) 0.095(6) Uani 1 1 d G .
H65 H 0.5179 0.4265 -0.2282 0.113 Uiso 1 1 calc R .
C66 C 0.5865(5) 0.3015(6) -0.2224(5) 0.080(5) Uani 1 1 d G .
H66 H 0.5494 0.3035 -0.2560 0.096 Uiso 1 1 calc R .
C67 C 0.6608(6) 0.2247(5) -0.1889(5) 0.055(3) Uani 1 1 d G .
H67 H 0.6734 0.1754 -0.2001 0.066 Uiso 1 1 calc R .
Gd1 Gd 0.79410(4) 0.10070(3) 0.08526(3) 0.03753(17) Uani 1 1 d . .
Gd2 Gd 1.05244(4) 0.05610(4) 0.11899(3) 0.03803(17) Uani 1 1 d . .
Gd3 Gd 0.86042(4) 0.26930(4) 0.10000(4) 0.0555(2) Uani 1 1 d . .
Gd4 Gd 0.88890(4) -0.05322(4) 0.26751(4) 0.05123(19) Uani 1 1 d . .
N5 N 1.0299(10) -0.1959(9) 0.2731(8) 0.091(4) Uani 1 1 d D U
N6 N 0.8460(13) -0.1621(8) 0.2440(9) 0.114(5) Uani 1 1 d D U
N7 N 0.9049(10) 0.3629(8) 0.1397(9) 0.093(4) Uani 1 1 d D U
N8 N 0.7075(11) 0.3874(9) 0.1286(10) 0.108(5) Uani 1 1 d D .
O1 O 1.1095(6) 0.0528(7) 0.2936(5) 0.068(3) Uani 1 1 d . U
O2 O 1.0399(5) -0.0297(5) 0.2471(5) 0.049(2) Uani 1 1 d . .
O3 O 0.7400(5) 0.0209(5) 0.2078(5) 0.050(2) Uani 1 1 d . .
O4 O 0.5591(8) 0.1424(8) 0.2185(6) 0.091(3) Uani 1 1 d . U
O5 O 0.9196(8) -0.1259(9) 0.4013(6) 0.102(4) Uani 1 1 d . U
O6 O 0.7701(8) -0.0901(9) 0.3722(6) 0.100(4) Uani 1 1 d . U
O7 O 0.8363(8) 0.0717(7) 0.3079(6) 0.084(3) Uani 1 1 d . .
O8 O 0.8738(6) 0.1093(5) 0.1833(4) 0.058(2) Uani 1 1 d . .
O9 O 0.8251(8) 0.2089(7) 0.2376(6) 0.085(3) Uani 1 1 d . .
O10 O 0.9400(5) -0.0161(4) 0.1270(4) 0.0378(17) Uani 1 1 d . .
O11 O 0.9183(5) 0.1631(5) 0.0407(4) 0.0427(18) Uani 1 1 d . .
O12 O 0.6180(6) 0.1808(5) 0.0483(5) 0.051(2) Uani 1 1 d . .
O13 O 0.7179(5) 0.2409(5) 0.0951(5) 0.052(2) Uani 1 1 d . .
O14 O 1.0282(5) 0.1889(5) 0.1291(5) 0.050(2) Uani 1 1 d . .
O15 O 1.2112(5) 0.0763(5) 0.1261(4) 0.0447(19) Uani 1 1 d . .
O16 O 0.8200(5) 0.0771(5) -0.1241(4) 0.0453(19) Uani 1 1 d . .
O17 O 1.1173(5) 0.0813(5) -0.0091(4) 0.0430(18) Uani 1 1 d . .
O18 O 0.9639(7) 0.3366(6) -0.0140(5) 0.073(3) Uani 1 1 d . U
O19 O 0.8034(7) 0.3707(6) -0.0237(6) 0.078(3) Uani 1 1 d . .
O20 O 0.8310(5) 0.1350(5) -0.0476(5) 0.0448(19) Uani 1 1 d . .
O21 O 1.2498(5) 0.0026(5) -0.0675(5) 0.047(2) Uani 1 1 d . .
O22 O 0.507(3) 0.600(2) 0.6894(17) 0.318(15) Uani 1 1 d . U

loop_
_atom_site_aniso_label
_atom_site_aniso_U_11
_atom_site_aniso_U_22
_atom_site_aniso_U_33
_atom_site_aniso_U_23
_atom_site_aniso_U_13
_atom_site_aniso_U_12
C1 0.27(3) 0.16(2) 0.076(13) -0.042(13) -0.012(16) -0.14(2)
C2 0.055(7) 0.093(8) 0.063(7) -0.027(6) -0.009(6) -0.036(6)
C3 0.066(7) 0.105(9) 0.069(7) -0.031(6) -0.003(6) -0.043(6)
C4 0.096(9) 0.122(10) 0.098(9) -0.029(7) -0.020(7) -0.032(7)
C5 0.073(8) 0.080(8) 0.067(7) -0.015(6) -0.007(6) -0.007(6)
C6 0.046(7) 0.074(10) 0.049(8) -0.006(7) -0.002(6) -0.012(7)
C7 0.051(7) 0.069(9) 0.048(7) -0.028(7) 0.026(6) -0.032(7)
C8 0.049(8) 0.077(11) 0.095(12) -0.022(9) 0.001(8) -0.022(8)
C9 0.155(9) 0.135(11) 0.192(12) -0.080(8) -0.003(8) -0.055(8)
C10 0.195(18) 0.152(16) 0.133(15) -0.039(13) -0.043(13) -0.056(14)
C11 0.140(9) 0.117(9) 0.166(11) -0.059(8) -0.028(8) -0.046(7)
C12 0.067(7) 0.091(8) 0.094(8) -0.014(6) -0.029(6) -0.046(7)
C13 0.048(6) 0.089(8) 0.065(7) -0.009(6) -0.020(5) -0.043(6)
C14 0.088(8) 0.106(9) 0.088(8) -0.015(7) -0.007(7) -0.051(7)
C15 0.074(8) 0.121(8) 0.082(8) -0.030(7) -0.001(6) -0.043(7)
C16 0.065(7) 0.117(8) 0.078(8) -0.020(7) -0.015(6) -0.027(7)
C17 0.040(6) 0.088(8) 0.074(7) -0.017(6) -0.011(5) -0.019(6)
C18 0.052(6) 0.076(7) 0.045(6) -0.015(5) -0.003(5) -0.020(6)
C19 0.197(18) 0.146(16) 0.144(16) -0.078(13) 0.012(13) -0.074(14)
C20 0.102(7) 0.091(9) 0.079(6) -0.028(6) -0.002(6) -0.018(7)
C21 0.112(11) 0.079(12) 0.078(7) -0.025(8) 0.002(7) -0.010(10)
C22 0.213(19) 0.120(18) 0.103(10) -0.013(13) -0.059(12) -0.076(18)
C23 0.31(3) 0.20(3) 0.102(11) -0.007(16) -0.067(18) -0.18(3)
C24 0.20(2) 0.14(2) 0.138(13) -0.014(17) -0.016(13) -0.03(2)
C25 0.155(10) 0.163(12) 0.147(10) -0.034(8) 0.003(7) -0.066(9)
C26 0.126(9) 0.155(11) 0.126(9) -0.044(7) 0.010(7) -0.053(8)
C27 0.076(7) 0.056(7) 0.065(7) -0.037(6) 0.009(6) -0.007(6)
C28 0.026(6) 0.067(9) 0.104(11) -0.037(8) -0.015(6) -0.017(6)
C29 0.024(5) 0.071(9) 0.070(9) -0.034(7) 0.003(6) -0.010(6)
C30 0.031(6) 0.049(8) 0.105(11) -0.033(8) -0.010(7) -0.010(6)
C31 0.027(6) 0.067(10) 0.134(14) -0.038(10) -0.014(8) 0.011(7)
C32 0.049(8) 0.080(11) 0.165(17) -0.074(12) -0.028(10) 0.000(8)
C33 0.042(7) 0.056(9) 0.105(12) -0.043(8) -0.005(7) 0.002(6)
C34 0.019(5) 0.059(8) 0.082(9) -0.046(7) -0.008(5) 0.004(5)
C35 0.057(10) 0.070(11) 0.20(2) -0.093(13) -0.006(12) 0.015(9)
C36 0.100(10) 0.118(10) 0.139(10) -0.062(8) -0.012(8) -0.032(8)
C37 0.131(11) 0.134(11) 0.168(12) -0.076(9) -0.024(8) -0.042(8)
C38 0.26(2) 0.161(18) 0.23(2) -0.099(16) -0.082(16) -0.040(15)
C39 0.122(10) 0.098(9) 0.127(10) -0.069(8) -0.023(8) -0.030(7)
C40 0.036(6) 0.067(9) 0.110(11) -0.051(8) -0.029(7) -0.007(6)
C41 0.064(9) 0.069(9) 0.083(10) -0.030(8) -0.027(7) -0.036(8)
C42 0.072(10) 0.094(11) 0.096(11) -0.055(10) 0.003(8) -0.055(9)
C43 0.052(8) 0.081(10) 0.062(9) -0.025(8) -0.003(6) -0.032(7)
C44 0.063(8) 0.058(8) 0.043(7) -0.025(6) 0.010(6) -0.036(7)
C45 0.051(7) 0.044(7) 0.056(7) -0.021(6) -0.013(6) -0.025(6)
C46 0.049(7) 0.065(9) 0.080(10) -0.032(8) -0.004(7) -0.015(7)
C47 0.061(7) 0.063(7) 0.097(8) -0.022(6) -0.031(6) -0.027(6)
C48 0.069(7) 0.054(6) 0.101(8) -0.027(6) -0.035(6) -0.025(6)
C49 0.060(7) 0.086(8) 0.113(8) -0.039(6) -0.032(6) -0.031(6)
C50 0.116(15) 0.084(13) 0.118(11) -0.051(10) -0.024(10) -0.007(11)
C51 0.121(15) 0.110(16) 0.108(13) -0.010(11) -0.017(10) -0.058(13)
C52 0.143(12) 0.144(12) 0.147(12) -0.045(9) -0.035(9) -0.054(9)
C53 0.101(14) 0.108(15) 0.134(17) -0.018(13) -0.038(13) -0.057(12)
C54 0.027(5) 0.047(6) 0.036(6) -0.017(5) -0.008(4) -0.017(5)
C55 0.048(7) 0.040(7) 0.057(8) -0.003(6) 0.002(6) -0.017(6)
C56 0.051(7) 0.045(7) 0.069(8) -0.031(6) -0.002(6) -0.012(6)
C57 0.060(8) 0.058(8) 0.088(10) -0.020(8) -0.028(8) -0.025(7)
C58 0.111(13) 0.065(10) 0.091(12) -0.011(9) -0.011(10) -0.062(10)
C59 0.073(9) 0.039(7) 0.071(9) -0.015(7) 0.013(7) -0.028(7)
C60 0.027(5) 0.060(7) 0.065(8) -0.031(6) -0.016(5) -0.019(5)
C61 0.020(5) 0.040(6) 0.063(7) -0.020(6) -0.009(5) -0.018(5)
C62 0.067(8) 0.024(6) 0.055(8) -0.009(6) 0.014(7) 0.002(6)
C63 0.060(8) 0.050(8) 0.074(9) -0.027(7) -0.007(7) -0.013(7)
C64 0.071(10) 0.056(9) 0.107(13) -0.037(9) -0.031(9) 0.005(8)
C65 0.051(9) 0.063(10) 0.108(13) -0.021(10) 0.009(9) 0.021(8)
C66 0.034(7) 0.081(11) 0.075(10) -0.011(9) 0.007(7) 0.004(7)
C67 0.032(6) 0.070(9) 0.064(8) -0.025(7) -0.013(6) -0.009(6)
Gd1 0.0249(3) 0.0395(3) 0.0563(4) -0.0255(3) -0.0055(2) -0.0089(2)
Gd2 0.0247(3) 0.0414(3) 0.0577(4) -0.0263(3) -0.0063(2) -0.0101(2)
Gd3 0.0371(3) 0.0458(4) 0.1014(6) -0.0454(4) -0.0170(3) -0.0052(3)
Gd4 0.0349(3) 0.0621(4) 0.0603(4) -0.0237(3) -0.0050(3) -0.0172(3)
N5 0.066(6) 0.091(7) 0.104(8) -0.038(6) -0.017(6) -0.007(6)
N6 0.141(11) 0.073(8) 0.139(14) -0.017(9) -0.048(11) -0.046(8)
N7 0.070(7) 0.094(7) 0.149(9) -0.072(7) -0.043(6) -0.010(6)
N8 0.076(10) 0.082(10) 0.192(17) -0.101(11) -0.019(10) 0.005(8)
O1 0.056(5) 0.105(6) 0.076(5) -0.034(5) -0.027(4) -0.043(5)
O2 0.028(4) 0.066(5) 0.066(5) -0.029(4) -0.021(4) -0.013(4)
O3 0.028(4) 0.063(5) 0.065(5) -0.032(4) -0.001(4) -0.013(4)
O4 0.071(7) 0.093(8) 0.084(8) -0.030(7) -0.013(6) -0.001(6)
O5 0.060(6) 0.141(11) 0.072(7) -0.016(7) -0.010(5) -0.020(7)
O6 0.072(5) 0.144(8) 0.078(6) -0.007(6) -0.015(5) -0.057(6)
O7 0.108(8) 0.085(7) 0.064(6) -0.055(6) 0.029(6) -0.031(6)
O8 0.068(6) 0.047(5) 0.053(5) -0.033(4) 0.006(4) -0.008(4)
O9 0.094(8) 0.077(7) 0.107(8) -0.067(7) -0.010(6) -0.015(6)
O10 0.024(3) 0.042(4) 0.056(5) -0.022(4) -0.013(3) -0.009(3)
O11 0.028(4) 0.040(4) 0.068(5) -0.030(4) -0.008(3) -0.007(3)
O12 0.036(4) 0.045(5) 0.073(6) -0.029(4) 0.005(4) -0.012(4)
O13 0.028(4) 0.050(5) 0.085(6) -0.038(5) -0.012(4) -0.001(4)
O14 0.036(4) 0.050(5) 0.083(6) -0.035(4) -0.019(4) -0.013(4)
O15 0.025(4) 0.064(5) 0.060(5) -0.029(4) -0.013(3) -0.017(4)
O16 0.023(4) 0.058(5) 0.063(5) -0.030(4) -0.014(3) -0.005(4)
O17 0.024(4) 0.052(5) 0.058(5) -0.024(4) -0.005(3) -0.012(3)
O18 0.071(3) 0.073(3) 0.074(3) -0.0239(13) -0.0101(10) -0.0253(13)
O19 0.047(5) 0.072(7) 0.124(9) -0.023(6) -0.031(6) -0.026(5)
O20 0.033(4) 0.049(5) 0.063(5) -0.025(4) -0.010(4) -0.015(4)
O21 0.037(4) 0.057(5) 0.063(5) -0.034(4) 0.004(4) -0.024(4)
O22 0.37(2) 0.27(2) 0.27(2) -0.095(16) -0.025(16) -0.082(16)

loop_
_atom_type_symbol
_atom_type_description
_atom_type_scat_dispersion_real
_atom_type_scat_dispersion_imag
_atom_type_scat_source
C C 0.0033 0.0016 'International Tables Vol C Tables 4.2.6.8 and 6.1.1.4'
H H 0.0000 0.0000 'International Tables Vol C Tables 4.2.6.8 and 6.1.1.4'
N N 0.0061 0.0033 'International Tables Vol C Tables 4.2.6.8 and 6.1.1.4'
O O 0.0106 0.0060 'International Tables Vol C Tables 4.2.6.8 and 6.1.1.4'
Gd Gd -0.1653 3.9035 'International Tables Vol C Tables 4.2.6.8 and 6.1.1.4'

loop_
_geom_angle_atom_site_label_1
_geom_angle_atom_site_label_2
_geom_angle_atom_site_label_3
_geom_angle
_geom_angle_site_symmetry_1
_geom_angle_site_symmetry_3
C3 C2 C7 120.0 . .
O1 C2 C3 121.4(7) . .
O1 C2 C7 118.6(7) . .
C2 C3 C4 120.0 . .
C5 C4 C3 120.0 . .
C4 C5 C6 120.0 . .
C5 C6 C8 118.4(9) . .
C7 C6 C5 120.0 . .
C7 C6 C8 121.6(9) . .
C6 C7 C2 120.0 . .
O2 C7 C2 114.7(7) . .
O2 C7 C6 125.3(7) . .
N5 C8 C6 124.0(13) . .
C11 C9 N5 104.4(15) . .
C9 C11 C10 106.7(12) . .
N6 C11 C9 106.4(17) . .
N6 C11 C10 113.3(13) . .
N6 C12 C13 125.1(13) . .
C14 C13 C12 117.0(8) . .
C14 C13 C18 120.0 . .
C18 C13 C12 122.9(8) . .
C15 C14 C13 120.0 . .
C14 C15 C16 120.0 . .
C17 C16 C15 120.0 . .
C18 C17 C16 120.0 . .
O4 C17 C16 117.7(8) . .
O4 C17 C18 121.9(8) . .
C17 C18 C13 120.0 . .
O3 C18 C13 124.6(7) . .
O3 C18 C17 115.4(7) . .
C21 C20 Gd4 177.6(15) . .
O5 C20 C21 116.2(17) . .
O5 C20 Gd4 61.4(8) . .
O6 C20 C21 125.9(19) . .
O6 C20 Gd4 56.5(10) . .
O6 C20 O5 117.2(16) . .
C22 C21 C20 124.9(14) . .
C22 C21 C26 120.0 . .
C26 C21 C20 115.1(14) . .
C23 C22 C21 120.0 . .
C24 C23 C22 120.0 . .
C23 C24 C25 120.0 . .
C26 C25 C24 120.0 . .
C25 C26 C21 120.0 . .
Gd3 C27 Gd4 124.9(5) . .
O7 C27 Gd3 178.0(10) . .
O7 C27 Gd4 53.1(7) . .
O7 C27 O8 116.2(12) . .
O7 C27 O9 128.5(14) . .
O8 C27 Gd3 61.8(7) . .
O8 C27 Gd4 63.1(6) . .
O9 C27 Gd3 53.4(8) . .
O9 C27 Gd4 178.1(12) . .
O9 C27 O8 115.2(14) . .
C30 C29 C34 120.0 . .
O12 C29 C30 126.5(6) . .
O12 C29 C34 113.3(6) . .
C31 C30 C29 120.0 . .
C32 C31 C30 120.0 . .
C31 C32 C33 120.0 . .
C32 C33 C34 120.0 . .
C32 C33 C35 112.1(8) . .
C34 C33 C35 127.9(8) . .
C33 C34 C29 120.0 . .
O13 C34 C29 119.8(6) . .
O13 C34 C33 120.2(6) . .
N8 C35 C33 124.5(12) . .
N8 C36 C37 111.2(14) . .
C36 C37 C38 108.1(12) . .
N7 C37 C36 108.0(14) . .
N7 C37 C38 108.0(12) . .
N7 C39 C40 127.4(14) . .
C41 C40 C39 115.4(9) . .
C41 C40 C45 120.0 . .
C45 C40 C39 124.4(9) . .
C42 C41 C40 120.0 . .
C43 C42 C41 120.0 . .
C42 C43 C44 120.0 . .
C43 C44 C45 120.0 . .
O15 C44 C43 122.3(6) . .
O15 C44 C45 117.7(6) . .
C40 C45 O14 125.1(6) . .
C44 C45 C40 120.0 . .
C44 C45 O14 114.9(6) . .
C48 C47 Gd3 172.9(9) . .
O18 C47 C48 111.3(11) . .
O18 C47 Gd3 61.8(6) . .
O19 C47 C48 127.0(12) . .
O19 C47 Gd3 60.0(7) . .
O19 C47 O18 121.7(11) . .
C49 C48 C47 125.4(9) . .
C49 C48 C53 120.0 . .
C53 C48 C47 114.5(9) . .
C48 C49 C50 120.0 . .
C51 C50 C49 120.0 . .
C50 C51 C52 120.0 . .
C53 C52 C51 120.0 . .
C52 C53 C48 120.0 . .
O17 C54 C55 118.3(8) . .
O21 C54 C55 117.9(8) . .
O21 C54 O17 123.8(8) . .
C56 C55 C54 119.8(6) . .
C56 C55 C60 120.0 . .
C60 C55 C54 120.2(6) . .
C57 C56 C55 120.0 . .
C58 C57 C56 120.0 . .
C59 C58 C57 120.0 . .
C60 C59 C58 120.0 . .
C59 C60 C55 120.0 . .
O16 C61 C62 117.7(9) . .
O20 C61 C62 118.4(9) . .
O20 C61 O16 123.8(8) . .
C63 C62 C61 119.5(7) . .
C63 C62 C67 120.0 . .
C67 C62 C61 120.4(7) . .
C62 C63 C64 120.0 . .
C65 C64 C63 120.0 . .
C64 C65 C66 120.0 . .
C67 C66 C65 120.0 . .
C66 C67 C62 120.0 . .
Gd3 Gd1 Gd2 59.550(15) . .
Gd3 Gd1 Gd4 91.61(2) . .
Gd4 Gd1 Gd2 59.516(15) . .
O3 Gd1 Gd2 97.75(18) . .
O3 Gd1 Gd3 108.1(2) . .
O3 Gd1 Gd4 38.69(18) . .
O3 Gd1 O8 70.3(3) . .
O3 Gd1 O10 76.0(2) . .
O3 Gd1 O12 93.2(3) . .
O3 Gd1 O13 98.7(3) . .
O3 Gd1 O20 154.3(3) . .
O3 Gd1 O21 75.4(3) . 2_755
O8 Gd1 Gd2 43.55(17) . .
O8 Gd1 Gd3 45.62(18) . .
O8 Gd1 Gd4 45.99(18) . .
O10 Gd1 Gd2 39.45(16) . .
O10 Gd1 Gd3 97.64(17) . .
O10 Gd1 Gd4 42.32(18) . .
O10 Gd1 O8 64.5(2) . .
O10 Gd1 O12 159.2(2) . .
O10 Gd1 O13 133.8(3) . .
O10 Gd1 O20 101.1(3) . .
O10 Gd1 O21 84.4(3) . 2_755
O11 Gd1 Gd2 40.04(18) . .
O11 Gd1 Gd3 39.28(17) . .
O11 Gd1 Gd4 97.31(19) . .
O11 Gd1 O3 131.9(3) . .
O11 Gd1 O8 62.4(3) . .
O11 Gd1 O10 76.5(2) . .
O11 Gd1 O12 122.8(3) . .
O11 Gd1 O13 74.0(2) . .
O11 Gd1 O20 70.0(3) . .
O11 Gd1 O21 139.1(2) . 2_755
O12 Gd1 Gd2 161.33(18) . .
O12 Gd1 Gd3 102.67(18) . .
O12 Gd1 Gd4 131.59(18) . .
O12 Gd1 O8 129.0(2) . .
O13 Gd1 Gd2 98.55(18) . .
O13 Gd1 Gd3 39.48(18) . .
O13 Gd1 Gd4 108.2(2) . .
O13 Gd1 O8 70.5(3) . .
O13 Gd1 O12 64.7(3) . .
O20 Gd1 Gd2 95.32(17) . .
O20 Gd1 Gd3 97.68(18) . .
O20 Gd1 Gd4 143.32(18) . .
O20 Gd1 O8 132.2(2) . .
O20 Gd1 O12 80.7(3) . .
O20 Gd1 O13 101.2(3) . .
O20 Gd1 O21 78.9(3) . 2_755
O21 Gd1 Gd2 121.80(18) 2_755 .
O21 Gd1 Gd3 176.3(2) 2_755 .
O21 Gd1 Gd4 91.9(2) 2_755 .
O21 Gd1 O8 137.9(3) 2_755 .
O21 Gd1 O12 75.6(3) 2_755 .
O21 Gd1 O13 139.6(3) 2_755 .
Gd3 Gd2 Gd1 59.503(15) . .
Gd3 Gd2 Gd4 91.779(19) . .
Gd4 Gd2 Gd1 59.839(16) . .
O2 Gd2 Gd1 97.09(16) . .
O2 Gd2 Gd3 107.26(19) . .
O2 Gd2 Gd4 37.80(17) . .
O2 Gd2 O8 69.5(3) . .
O2 Gd2 O10 76.4(2) . .
O2 Gd2 O11 129.0(2) . .
O2 Gd2 O14 100.8(3) . .
O2 Gd2 O15 93.3(2) . .
O2 Gd2 O16 76.0(3) . 2_755
O2 Gd2 O17 154.1(3) . .
O8 Gd2 Gd1 43.41(19) . .
O8 Gd2 Gd3 45.59(18) . .
O8 Gd2 Gd4 46.19(18) . .
O10 Gd2 Gd1 38.18(16) . .
O10 Gd2 Gd3 96.36(16) . .
O10 Gd2 Gd4 42.75(17) . .
O10 Gd2 O8 63.5(2) . .
O10 Gd2 O11 72.8(2) . .
O10 Gd2 O15 159.6(2) . .
O11 Gd2 Gd1 37.41(17) . .
O11 Gd2 Gd3 39.87(17) . .
O11 Gd2 Gd4 95.13(17) . .
O11 Gd2 O8 60.6(3) . .
O11 Gd2 O15 126.2(2) . .
O14 Gd2 Gd1 98.75(17) . .
O14 Gd2 Gd3 39.41(17) . .
O14 Gd2 Gd4 110.7(2) . .
O14 Gd2 O8 72.2(3) . .
O14 Gd2 O10 133.8(2) . .
O14 Gd2 O11 74.4(2) . .
O14 Gd2 O15 65.0(2) . .
O14 Gd2 O16 139.9(2) . 2_755
O15 Gd2 Gd1 162.23(18) . .
O15 Gd2 Gd3 103.60(18) . .
O15 Gd2 Gd4 130.88(18) . .
O15 Gd2 O8 129.7(3) . .
O16 Gd2 Gd1 121.37(18) 2_755 .
O16 Gd2 Gd3 176.7(2) 2_755 .
O16 Gd2 Gd4 91.34(19) 2_755 .
O16 Gd2 O8 137.5(3) 2_755 .
O16 Gd2 O10 85.1(2) 2_755 .
O16 Gd2 O11 138.5(2) 2_755 .
O16 Gd2 O15 75.2(3) 2_755 .
O17 Gd2 Gd1 94.19(17) . .
O17 Gd2 Gd3 98.54(18) . .
O17 Gd2 Gd4 141.56(18) . .
O17 Gd2 O8 131.8(3) . .
O17 Gd2 O10 99.1(2) . .
O17 Gd2 O11 71.4(2) . .
O17 Gd2 O14 100.4(3) . .
O17 Gd2 O15 82.4(2) . .
O17 Gd2 O16 78.3(3) . 2_755
C27 Gd3 Gd1 66.6(3) . .
C47 Gd3 C27 168.9(4) . .
C47 Gd3 Gd1 103.1(3) . .
N7 Gd3 C27 100.7(5) . .
N7 Gd3 C47 89.5(5) . .
N7 Gd3 Gd1 167.4(4) . .
N7 Gd3 N8 68.5(4) . .
N7 Gd3 O8 123.7(4) . .
N7 Gd3 O18 76.2(4) . .
N8 Gd3 C27 96.8(5) . .
N8 Gd3 C47 90.8(5) . .
N8 Gd3 Gd1 111.7(3) . .
N8 Gd3 O8 117.6(4) . .
O8 Gd3 C27 27.5(3) . .
O8 Gd3 C47 141.5(3) . .
O8 Gd3 Gd1 44.28(19) . .
O9 Gd3 C27 24.5(3) . .
O9 Gd3 C47 166.4(4) . .
O9 Gd3 Gd1 88.2(2) . .
O9 Gd3 N7 79.5(4) . .
O9 Gd3 N8 77.7(5) . .
O9 Gd3 O8 52.0(3) . .
O9 Gd3 O18 150.3(3) . .
O9 Gd3 O19 149.9(3) . .
O11 Gd3 C27 88.1(3) . .
O11 Gd3 C47 81.0(4) . .
O11 Gd3 Gd1 38.02(17) . .
O11 Gd3 N7 146.5(4) . .
O11 Gd3 N8 143.0(4) . .
O11 Gd3 O8 60.7(2) . .
O11 Gd3 O9 112.6(3) . .
O11 Gd3 O18 80.5(3) . .
O11 Gd3 O19 84.4(3) . .
O13 Gd3 C27 76.5(4) . .
O13 Gd3 C47 98.2(4) . .
O13 Gd3 Gd1 39.52(18) . .
O13 Gd3 N7 140.5(4) . .
O13 Gd3 N8 72.7(4) . .
O13 Gd3 O8 69.5(3) . .
O13 Gd3 O9 85.5(3) . .
O13 Gd3 O11 72.9(2) . .
O13 Gd3 O14 137.6(3) . .
O13 Gd3 O18 124.2(3) . .
O13 Gd3 O19 75.8(3) . .
O14 Gd3 C27 75.2(4) . .
O14 Gd3 C47 103.6(4) . .
O14 Gd3 Gd1 99.66(18) . .
O14 Gd3 N7 76.0(3) . .
O14 Gd3 N8 141.4(4) . .
O14 Gd3 O8 70.9(3) . .
O14 Gd3 O9 81.6(3) . .
O14 Gd3 O11 75.3(2) . .
O14 Gd3 O18 76.0(3) . .
O14 Gd3 O19 127.8(3) . .
O18 Gd3 C27 150.9(4) . .
O18 Gd3 C47 28.5(3) . .
O18 Gd3 Gd1 114.6(2) . .
O18 Gd3 N8 108.4(5) . .
O18 Gd3 O8 133.8(3) . .
O19 Gd3 C27 152.3(4) . .
O19 Gd3 C47 24.7(3) . .
O19 Gd3 Gd1 91.9(2) . .
O19 Gd3 N7 100.1(4) . .
O19 Gd3 N8 74.3(5) . .
O19 Gd3 O8 136.2(3) . .
O19 Gd3 O18 53.2(3) . .
C20 Gd4 C27 104.7(5) . .
C20 Gd4 Gd2 152.3(5) . .
C27 Gd4 Gd2 64.4(3) . .
N5 Gd4 C20 89.6(5) . .
N5 Gd4 C27 144.3(5) . .
N5 Gd4 Gd2 87.7(3) . .
N5 Gd4 O8 132.0(4) . .
N6 Gd4 C20 85.2(6) . .
N6 Gd4 C27 148.2(5) . .
N6 Gd4 Gd2 117.9(4) . .
N6 Gd4 N5 63.9(5) . .
N6 Gd4 O8 130.7(4) . .
N6 Gd4 O10 79.9(4) . .
O2 Gd4 C20 115.4(5) . .
O2 Gd4 C27 72.0(4) . .
O2 Gd4 Gd2 38.1(2) . .
O2 Gd4 N5 72.3(4) . .
O2 Gd4 N6 131.4(4) . .
O2 Gd4 O3 134.4(3) . .
O2 Gd4 O5 85.6(3) . .
O2 Gd4 O6 137.1(3) . .
O2 Gd4 O7 78.7(3) . .
O2 Gd4 O8 68.2(3) . .
O2 Gd4 O10 74.9(2) . .
O3 Gd4 C20 103.4(5) . .
O3 Gd4 C27 75.9(4) . .
O3 Gd4 Gd2 98.51(19) . .
O3 Gd4 N5 133.0(4) . .
O3 Gd4 N6 72.3(4) . .
O3 Gd4 O5 132.6(3) . .
O3 Gd4 O6 79.8(3) . .
O3 Gd4 O7 84.7(4) . .
O3 Gd4 O8 68.4(3) . .
O3 Gd4 O10 72.7(2) . .
O5 Gd4 C20 30.2(5) . .
O5 Gd4 C27 101.6(5) . .
O5 Gd4 Gd2 123.6(3) . .
O5 Gd4 N5 74.6(4) . .
O5 Gd4 N6 101.5(5) . .
O5 Gd4 O8 126.8(4) . .
O5 Gd4 O10 154.2(3) . .
O6 Gd4 C20 23.7(5) . .
O6 Gd4 C27 100.5(4) . .
O6 Gd4 Gd2 164.6(3) . .
O6 Gd4 N5 104.8(5) . .
O6 Gd4 N6 76.4(5) . .
O6 Gd4 O5 53.7(4) . .
O6 Gd4 O7 80.5(4) . .
O6 Gd4 O8 122.7(4) . .
O6 Gd4 O10 148.0(3) . .
O7 Gd4 C20 81.2(5) . .
O7 Gd4 C27 23.7(3) . .
O7 Gd4 Gd2 84.1(2) . .
O7 Gd4 N5 142.2(4) . .
O7 Gd4 N6 149.9(5) . .
O7 Gd4 O5 79.5(4) . .
O7 Gd4 O8 51.2(3) . .
O7 Gd4 O10 112.2(3) . .
O8 Gd4 C20 131.7(4) . .
O8 Gd4 C27 27.5(3) . .
O8 Gd4 Gd2 44.25(16) . .
O10 Gd4 C20 165.1(5) . .
O10 Gd4 C27 88.5(3) . .
O10 Gd4 Gd2 40.82(15) . .
O10 Gd4 N5 83.3(4) . .
O10 Gd4 O8 61.1(2) . .
C8 N5 C9 115.9(14) . .
C8 N5 Gd4 127.5(11) . .
C9 N5 Gd4 114.7(12) . .
C11 N6 Gd4 119.9(12) . .
C12 N6 C11 108.3(13) . .
C12 N6 Gd4 127.3(12) . .
C37 N7 Gd3 117.9(10) . .
C39 N7 C37 110.6(12) . .
C39 N7 Gd3 131.4(10) . .
C35 N8 C36 112.6(12) . .
C35 N8 Gd3 134.1(10) . .
C36 N8 Gd3 113.1(11) . .
C2 O1 C1 115.7(13) . .
C7 O2 Gd2 129.3(6) . .
C7 O2 Gd4 123.4(6) . .
Gd4 O2 Gd2 104.1(3) . .
C18 O3 Gd1 129.7(6) . .
C18 O3 Gd4 123.3(6) . .
Gd1 O3 Gd4 103.0(3) . .
C19 O4 C17 116.0(16) . .
C20 O5 Gd4 88.4(10) . .
C20 O6 Gd4 99.8(12) . .
C27 O7 Gd4 103.1(8) . .
C27 O8 Gd1 137.7(9) . .
C27 O8 Gd2 129.2(9) . .
C27 O8 Gd3 90.7(8) . .
C27 O8 Gd4 89.5(8) . .
Gd1 O8 Gd2 93.0(2) . .
Gd1 O8 Gd3 90.1(3) . .
Gd1 O8 Gd4 90.1(3) . .
Gd2 O8 Gd3 90.0(3) . .
Gd2 O8 Gd4 89.6(2) . .
Gd3 O8 Gd4 179.5(4) . .
C27 O9 Gd3 102.1(9) . .
Gd1 O10 Gd2 102.4(3) . .
Gd1 O10 Gd4 98.6(2) . .
Gd2 O10 Gd4 96.4(2) . .
Gd1 O11 Gd2 102.6(3) . .
Gd1 O11 Gd3 102.7(3) . .
Gd3 O11 Gd2 98.8(3) . .
C28 O12 Gd1 124.4(7) . .
C29 O12 C28 115.2(8) . .
C29 O12 Gd1 120.4(6) . .
C34 O13 Gd1 121.8(6) . .
C34 O13 Gd3 134.6(6) . .
Gd3 O13 Gd1 101.0(3) . .
C45 O14 Gd2 124.8(5) . .
C45 O14 Gd3 132.6(5) . .
Gd2 O14 Gd3 101.7(3) . .
C44 O15 C46 116.3(8) . .
C44 O15 Gd2 117.5(5) . .
C46 O15 Gd2 126.1(7) . .
C61 O16 Gd2 141.5(6) . 2_755
C54 O17 Gd2 135.0(6) . .
C47 O18 Gd3 89.7(7) . .
C47 O19 Gd3 95.3(8) . .
C61 O20 Gd1 136.4(7) . .
C54 O21 Gd1 136.9(6) . 2_755

loop_
_geom_bond_atom_site_label_1
_geom_bond_atom_site_label_2
_geom_bond_distance
_geom_bond_site_symmetry_2
C1 O1 1.428(19) .
C2 C3 1.3900 .
C2 C7 1.3900 .
C2 O1 1.340(12) .
C3 C4 1.3900 .
C4 C5 1.3900 .
C5 C6 1.3900 .
C6 C7 1.3900 .
C6 C8 1.509(9) .
C7 O2 1.379(10) .
C8 N5 1.302(17) .
C9 C11 1.486(10) .
C9 N5 1.502(9) .
C10 C11 1.531(10) .
C11 N6 1.471(9) .
C12 C13 1.510(9) .
C12 N6 1.283(19) .
C13 C14 1.3900 .
C13 C18 1.3900 .
C14 C15 1.3900 .
C15 C16 1.3900 .
C16 C17 1.3900 .
C17 C18 1.3900 .
C17 O4 1.340(14) .
C18 O3 1.361(9) .
C19 O4 1.25(2) .
C20 C21 1.42(2) .
C20 Gd4 2.788(18) .
C20 O5 1.40(2) .
C20 O6 1.14(2) .
C21 C22 1.3900 .
C21 C26 1.3900 .
C22 C23 1.3900 .
C23 C24 1.3900 .
C24 C25 1.3900 .
C25 C26 1.3900 .
C27 Gd3 2.964(16) .
C27 Gd4 2.968(15) .
C27 O7 1.227(16) .
C27 O8 1.369(15) .
C27 O9 1.256(17) .
C28 O12 1.387(14) .
C29 C30 1.3900 .
C29 C34 1.3900 .
C29 O12 1.370(9) .
C30 C31 1.3900 .
C31 C32 1.3900 .
C32 C33 1.3900 .
C33 C34 1.3900 .
C33 C35 1.510(9) .
C34 O13 1.386(9) .
C35 N8 1.194(17) .
C36 C37 1.514(10) .
C36 N8 1.491(9) .
C37 C38 1.526(10) .
C37 N7 1.483(9) .
C39 C40 1.497(9) .
C39 N7 1.298(19) .
C40 C41 1.3900 .
C40 C45 1.3900 .
C41 C42 1.3900 .
C42 C43 1.3900 .
C43 C44 1.3900 .
C44 C45 1.3900 .
C44 O15 1.381(9) .
C45 O14 1.413(8) .
C46 O15 1.406(13) .
C47 C48 1.508(9) .
C47 Gd3 2.821(11) .
C47 O18 1.345(15) .
C47 O19 1.186(14) .
C48 C49 1.3900 .
C48 C53 1.3900 .
C49 C50 1.3900 .
C50 C51 1.3900 .
C51 C52 1.3900 .
C52 C53 1.3900 .
C54 C55 1.498(8) .
C54 O17 1.275(11) .
C54 O21 1.254(12) .
C55 C56 1.3900 .
C55 C60 1.3900 .
C56 C57 1.3900 .
C57 C58 1.3900 .
C58 C59 1.3900 .
C59 C60 1.3900 .
C61 C62 1.503(8) .
C61 O16 1.246(12) .
C61 O20 1.238(12) .
C62 C63 1.3900 .
C62 C67 1.3900 .
C63 C64 1.3900 .
C64 C65 1.3900 .
C65 C66 1.3900 .
C66 C67 1.3900 .
Gd1 Gd2 3.7090(8) .
Gd1 Gd3 3.6559(8) .
Gd1 Gd4 3.6793(9) .
Gd1 O3 2.341(8) .
Gd1 O8 2.552(9) .
Gd1 O10 2.347(7) .
Gd1 O11 2.308(7) .
Gd1 O12 2.519(8) .
Gd1 O13 2.370(8) .
Gd1 O20 2.354(8) .
Gd1 O21 2.356(7) 2_755
Gd2 Gd3 3.6577(8) .
Gd2 Gd4 3.6672(9) .
Gd2 O2 2.333(8) .
Gd2 O8 2.559(8) .
Gd2 O10 2.413(7) .
Gd2 O11 2.444(7) .
Gd2 O14 2.344(7) .
Gd2 O15 2.535(7) .
Gd2 O16 2.347(7) 2_755
Gd2 O17 2.337(7) .
Gd3 N7 2.454(12) .
Gd3 N8 2.506(12) .
Gd3 O8 2.613(8) .
Gd3 O9 2.435(11) .
Gd3 O11 2.373(7) .
Gd3 O13 2.368(8) .
Gd3 O14 2.371(7) .
Gd3 O18 2.487(9) .
Gd3 O19 2.453(10) .
Gd4 N5 2.539(13) .
Gd4 N6 2.503(15) .
Gd4 O2 2.317(7) .
Gd4 O3 2.360(8) .
Gd4 O5 2.449(10) .
Gd4 O6 2.359(10) .
Gd4 O7 2.439(9) .
Gd4 O8 2.646(8) .
Gd4 O10 2.505(7) .
O16 Gd2 2.347(7) 2_755
O21 Gd1 2.356(7) 2_755

loop_
_smtbx_masks_void_nr
_smtbx_masks_void_average_x
_smtbx_masks_void_average_y
_smtbx_masks_void_average_z
_smtbx_masks_void_volume
_smtbx_masks_void_count_electrons
1 -0.698 -0.597 0.500 1177.3 379.1
